data_7131771
loop_
_publ_author_name
'Tr\"oster, Tobias'
'Endres, Franziska'
'Arrowsmith, Merle'
'Endres, Lukas'
'Fantuzzi, Felipe'
'Braunschweig, Holger'

_publ_section_title
;
 Dibenzoberylloles: antiaromatic s-block fluorene analogues
;
_journal_name_full 'Chemical Communications'
_journal_paper_doi 10.1039/D3CC02736H
_journal_year 2023
_chemical_formula_moiety '2 (C39 H44 Be N2), C4 H10 O'
_chemical_formula_sum 'C82 H98 Be2 N4 O'
_chemical_formula_weight 1173.66
_chemical_name_common ToTr014_ToTr
_chemical_properties_physical Air-sensitive,Moisture-sensitive
_space_group_crystal_system monoclinic
_space_group_IT_number 14
_space_group_name_Hall '-P 2ybc'
_space_group_name_H-M_alt 'P 1 21/c 1'
_atom_sites_solution_hydrogens geom
_atom_sites_solution_primary dual
_atom_sites_solution_secondary difmap
_audit_creation_method SHELXL-2016/6
_audit_update_record
;
2023-03-31 deposited with the CCDC.	2023-06-28 downloaded from the CCDC.
;
_cell_angle_alpha 90
_cell_angle_beta 102.810(10)
_cell_angle_gamma 90
_cell_formula_units_Z 4
_cell_length_a 21.498(6)
_cell_length_b 16.760(4)
_cell_length_c 20.238(4)
_cell_measurement_reflns_used 9985
_cell_measurement_temperature 100.(2)
_cell_measurement_theta_max 27.4923
_cell_measurement_theta_min 2.2918
_cell_volume 7110(3)
_computing_cell_refinement 'SAINT V8.40A (Bruker Nano, Inc., 2019)'
_computing_data_collection 'Apex3 v2019.1-0'
_computing_data_reduction 'SAINT V8.40A (Bruker Nano, Inc., 2019)'
_computing_molecular_graphics 'ShelXLe (Huebschle et all, 2011)'
_computing_publication_material 'ShelXle (Huebschle et all, 2011)'
_computing_structure_refinement 'SHELXL-2018/3 (Sheldrick, 2018)'
_computing_structure_solution 'SHELXT 2014/4 (Sheldrick, 2014)'
_diffrn_ambient_temperature 100.(2)
_diffrn_detector_area_resol_mean 7.3910
_diffrn_measured_fraction_theta_full 0.999
_diffrn_measured_fraction_theta_max 0.999
_diffrn_measurement_device_type 'Bruker D8-Quest with Photon2'
_diffrn_measurement_method '\w and \f scans'
_diffrn_radiation_monochromator 'mirror optics'
_diffrn_radiation_type 'Mo K\a'
_diffrn_radiation_wavelength 0.71073
_diffrn_reflns_av_R_equivalents 0.0408
_diffrn_reflns_av_unetI/netI 0.0293
_diffrn_reflns_limit_h_max 27
_diffrn_reflns_limit_h_min -27
_diffrn_reflns_limit_k_max 21
_diffrn_reflns_limit_k_min -21
_diffrn_reflns_limit_l_max 26
_diffrn_reflns_limit_l_min -26
_diffrn_reflns_number 95819
_diffrn_reflns_theta_full 27.50
_diffrn_reflns_theta_max 27.50
_diffrn_reflns_theta_min 2.29
_diffrn_source 'microfocus sealed X-ray tube'
_diffrn_source_type 'Incoatec I\ms'
_exptl_absorpt_coefficient_mu 0.063
_exptl_absorpt_correction_T_max 0.99
_exptl_absorpt_correction_T_min 0.90
_exptl_absorpt_correction_type multi-scan
_exptl_absorpt_process_details
;
SADABS-2016/2 - Bruker AXS area detector scaling and absorption correction
;
_exptl_crystal_colour 'clear colourless'
_exptl_crystal_density_diffrn 1.096
_exptl_crystal_density_method 'not measured'
_exptl_crystal_description block
_exptl_crystal_F_000 2536
_exptl_crystal_size_max 0.469
_exptl_crystal_size_mid 0.287
_exptl_crystal_size_min 0.186
_refine_diff_density_max 0.547
_refine_diff_density_min -0.445
_refine_ls_extinction_method none
_refine_ls_goodness_of_fit_ref 1.059
_refine_ls_hydrogen_treatment constr
_refine_ls_matrix_type full
_refine_ls_number_parameters 868
_refine_ls_number_reflns 16312
_refine_ls_number_restraints 228
_refine_ls_restrained_S_all 1.072
_refine_ls_R_factor_all 0.0630
_refine_ls_R_factor_gt 0.0475
_refine_ls_shift/su_max 0.033
_refine_ls_shift/su_mean 0.001
_refine_ls_structure_factor_coef Fsqd
_refine_ls_weighting_details 'w=1/[\s^2^(Fo^2^)+(0.0467P)^2^+3.0901P] where P=(Fo^2^+2Fc^2^)/3'
_refine_ls_weighting_scheme calc
_refine_ls_wR_factor_gt 0.1115
_refine_ls_wR_factor_ref 0.1208
_reflns_number_gt 13035
_reflns_number_total 16312
_reflns_threshold_expression 'I > 2\s(I)'
_cod_data_source_file d3cc02736h2.cif
_cod_data_source_block ToTr014_ToTr
_cod_depositor_comments
;
The following automatic conversions were performed:

data item '_exptl_absorpt_correction_type' value 'Multi-Scan' was
changed to 'multi-scan' in accordance with the
/home/data/users/saulius/crontab/automatic-downloads/rss-feeds/RSC/lib/dictionaries/cif_core.dic
dictionary named 'cif_core.dic' version 2.4.2 last updated on
2011-04-26.

Automatic conversion script
Id: cif_fix_values 8170 2020-07-09 18:12:32Z antanas 
;
_cod_original_cell_volume 7110.(3)
_cod_database_code 7131771
_shelx_shelxl_version_number 2016/6

loop_
_space_group_symop_operation_xyz
'x, y, z'
'-x, y+1/2, -z+1/2'
'-x, -y, -z'
'x, -y-1/2, z-1/2'

loop_
_atom_site_type_symbol
_atom_site_label
_atom_site_fract_x
_atom_site_fract_y
_atom_site_fract_z
_atom_site_U_iso_or_equiv
_atom_site_adp_type
_atom_site_calc_flag
_atom_site_refinement_flags_adp
_atom_site_refinement_flags_occupancy
_atom_site_refinement_flags_posn
_atom_site_occupancy
_atom_site_disorder_assembly
_atom_site_disorder_group
Be Be1_1 0.41146(8) 0.41665(10) 0.72587(9) 0.0235(3) Uani d . . . 1.0 . .
C C1_1 0.36221(7) 0.35186(8) 0.66892(7) 0.0266(3) Uani d . . . 1.0 . .
C C2_1 0.33333(8) 0.34895(9) 0.60022(8) 0.0352(3) Uani d . . . 1.0 . .
H H2_1 0.334243 0.39529 0.573417 0.042 Uiso calc U . R 1.0 . .
C C3_1 0.30304(8) 0.28052(10) 0.56913(9) 0.0410(4) Uani d . . . 1.0 . .
H H3_1 0.283778 0.280838 0.522105 0.049 Uiso calc U . R 1.0 . .
C C4_1 0.30126(8) 0.21232(9) 0.60718(9) 0.0391(4) Uani d . . . 1.0 . .
H H4_1 0.282192 0.165011 0.585998 0.047 Uiso calc U . R 1.0 . .
C C5_1 0.32724(7) 0.21312(9) 0.67602(9) 0.0340(3) Uani d . . . 1.0 . .
H H5_1 0.32504 0.166628 0.702262 0.041 Uiso calc U . R 1.0 . .
C C6_1 0.35677(7) 0.28193(8) 0.70734(8) 0.0271(3) Uani d . . . 1.0 . .
C C7_1 0.38671(7) 0.28834(8) 0.78087(8) 0.0276(3) Uani d . . . 1.0 . .
C C8_1 0.37964(8) 0.23114(9) 0.82902(9) 0.0369(4) Uani d . . . 1.0 . .
H H8_1 0.352573 0.186405 0.815923 0.044 Uiso calc U . R 1.0 . .
C C9_1 0.41210(10) 0.23982(10) 0.89569(9) 0.0456(5) Uani d . . . 1.0 . .
H H9_1 0.407434 0.200946 0.92841 0.055 Uiso calc U . R 1.0 . .
C C10_1 0.45118(10) 0.30477(10) 0.91470(9) 0.0442(4) Uani d . . . 1.0 . .
H H10_1 0.474834 0.309533 0.960119 0.053 Uiso calc U . R 1.0 . .
C C11_1 0.45609(8) 0.36364(9) 0.86730(8) 0.0348(3) Uani d . . . 1.0 . .
H H11_1 0.482159 0.408934 0.881648 0.042 Uiso calc U . R 1.0 . .
C C12_1 0.42392(7) 0.35808(8) 0.79948(7) 0.0268(3) Uani d . . . 1.0 . .
C C1_2 0.44327(6) 0.51253(7) 0.71176(6) 0.0193(2) Uani d . . . 1.0 . .
N N1_2 0.49789(5) 0.54731(6) 0.74616(5) 0.0206(2) Uani d . . . 1.0 . .
C C2_2 0.50831(7) 0.62011(8) 0.71846(7) 0.0245(3) Uani d . . . 1.0 . .
H H2_2 0.543497 0.654797 0.733801 0.029 Uiso calc U . R 1.0 . .
N N2_2 0.41985(5) 0.56614(6) 0.66193(5) 0.0190(2) Uani d . . . 1.0 . .
C C3_2 0.45908(6) 0.63232(8) 0.66568(7) 0.0233(3) Uani d . . . 1.0 . .
H H3_2 0.452439 0.677494 0.636602 0.028 Uiso calc U . R 1.0 . .
C C4_2 0.53825(6) 0.52058(8) 0.80944(7) 0.0225(3) Uani d . . . 1.0 . .
C C5_2 0.53315(7) 0.56173(9) 0.86830(7) 0.0267(3) Uani d . . . 1.0 . .
C C6_2 0.57581(8) 0.54061(10) 0.92834(7) 0.0338(3) Uani d . . . 1.0 . .
H H6_2 0.573958 0.567283 0.969275 0.041 Uiso calc U . R 1.0 . .
C C7_2 0.62067(8) 0.48146(10) 0.92902(8) 0.0369(4) Uani d . . . 1.0 . .
H H7_2 0.649829 0.468514 0.970188 0.044 Uiso calc U . R 1.0 . .
C C8_2 0.62345(7) 0.44096(9) 0.87024(8) 0.0322(3) Uani d . . . 1.0 . .
H H8_2 0.654142 0.399818 0.871804 0.039 Uiso calc U . R 1.0 . .
C C9_2 0.58209(7) 0.45928(8) 0.80866(7) 0.0256(3) Uani d . . . 1.0 . .
C C10_2 0.35700(6) 0.56242(7) 0.61818(6) 0.0194(2) Uani d . . . 1.0 . .
C C11_2 0.35104(6) 0.55338(8) 0.54829(7) 0.0224(3) Uani d . . . 1.0 . .
C C12_2 0.28929(7) 0.55128(8) 0.50809(7) 0.0261(3) Uani d . . . 1.0 . .
H H12_2 0.283326 0.545568 0.460389 0.031 Uiso calc U . R 1.0 . .
C C13_2 0.23661(7) 0.55736(9) 0.53650(7) 0.0273(3) Uani d . . . 1.0 . .
H H13_2 0.194961 0.554234 0.508375 0.033 Uiso calc U . R 1.0 . .
C C14_2 0.24420(7) 0.56796(8) 0.60562(7) 0.0257(3) Uani d . . . 1.0 . .
H H14_2 0.207561 0.573047 0.624303 0.031 Uiso calc U . R 1.0 . .
C C15_2 0.30476(6) 0.57129(8) 0.64836(7) 0.0212(3) Uani d . . . 1.0 . .
C C16_2 0.64766(10) 0.44287(15) 0.72240(10) 0.0592(6) Uani d . . . 1.0 . .
H H16A_2 0.650861 0.414724 0.680837 0.089 Uiso calc U . R 1.0 . .
H H16B_2 0.685311 0.430958 0.758225 0.089 Uiso calc U . R 1.0 . .
H H16C_2 0.64529 0.500462 0.71385 0.089 Uiso calc U . R 1.0 . .
C C17_2 0.58783(7) 0.41559(9) 0.74461(7) 0.0304(3) Uani d . . . 1.0 . .
H H17_2 0.550044 0.430023 0.708024 0.037 Uiso calc U . R 1.0 . .
C C18_2 0.58778(11) 0.32538(11) 0.75398(11) 0.0556(5) Uani d . . . 1.0 . .
H H18A_2 0.548396 0.309158 0.76707 0.083 Uiso calc U . R 1.0 . .
H H18B_2 0.624612 0.309773 0.789532 0.083 Uiso calc U . R 1.0 . .
H H18C_2 0.590299 0.299181 0.711359 0.083 Uiso calc U . R 1.0 . .
C C19_2 0.51585(8) 0.70691(9) 0.89036(8) 0.0363(4) Uani d . . . 1.0 . .
H H19A_2 0.538977 0.724404 0.85629 0.054 Uiso calc U . R 1.0 . .
H H19B_2 0.545805 0.701311 0.9343 0.054 Uiso calc U . R 1.0 . .
H H19C_2 0.483253 0.746528 0.894016 0.054 Uiso calc U . R 1.0 . .
C C20_2 0.48379(7) 0.62630(9) 0.86917(7) 0.0300(3) Uani d . . . 1.0 . .
H H20_2 0.457739 0.632118 0.821923 0.036 Uiso calc U . R 1.0 . .
C C21_2 0.43860(8) 0.60145(11) 0.91446(9) 0.0421(4) Uani d . . . 1.0 . .
H H21A_2 0.406 0.642692 0.912956 0.063 Uiso calc U . R 1.0 . .
H H21B_2 0.462941 0.594967 0.961186 0.063 Uiso calc U . R 1.0 . .
H H21C_2 0.417987 0.550817 0.898176 0.063 Uiso calc U . R 1.0 . .
C C22_2 0.27507(7) 0.65893(9) 0.73785(8) 0.0309(3) Uani d . . . 1.0 . .
H H22A_2 0.287401 0.704467 0.713189 0.046 Uiso calc U . R 1.0 . .
H H22B_2 0.285524 0.670306 0.786564 0.046 Uiso calc U . R 1.0 . .
H H22C_2 0.229089 0.649683 0.722832 0.046 Uiso calc U . R 1.0 . .
C C23_2 0.31124(6) 0.58466(8) 0.72378(7) 0.0246(3) Uani d . . . 1.0 . .
H H23_2 0.357473 0.592825 0.744783 0.029 Uiso calc U . R 1.0 . .
C C24_2 0.28838(8) 0.51194(9) 0.75716(8) 0.0333(3) Uani d . . . 1.0 . .
H H24A_2 0.243009 0.502879 0.737512 0.05 Uiso calc U . R 1.0 . .
H H24B_2 0.294518 0.521322 0.805974 0.05 Uiso calc U . R 1.0 . .
H H24C_2 0.312928 0.464942 0.749406 0.05 Uiso calc U . R 1.0 . .
C C25_2 0.41728(9) 0.62293(10) 0.47772(8) 0.0395(4) Uani d . . . 1.0 . .
H H25A_2 0.455077 0.617624 0.458464 0.059 Uiso calc U . R 1.0 . .
H H25B_2 0.422872 0.668349 0.508979 0.059 Uiso calc U . R 1.0 . .
H H25C_2 0.379572 0.631717 0.441152 0.059 Uiso calc U . R 1.0 . .
C C26_2 0.40838(7) 0.54640(9) 0.51616(7) 0.0278(3) Uani d . . . 1.0 . .
H H26_2 0.44712 0.539559 0.553557 0.033 Uiso calc U . R 1.0 . .
C C27_2 0.40375(8) 0.47364(11) 0.46980(9) 0.0413(4) Uani d . . . 1.0 . .
H H27A_2 0.365883 0.47849 0.432763 0.062 Uiso calc U . R 1.0 . .
H H27B_2 0.400415 0.425168 0.495884 0.062 Uiso calc U . R 1.0 . .
H H27C_2 0.441963 0.470591 0.451026 0.062 Uiso calc U . R 1.0 . .
Be Be1_3 -0.01222(8) 0.75588(9) 0.74770(8) 0.0189(3) Uani d . . . 1.0 . .
C C1_3 0.00863(6) 0.73595(7) 0.67059(6) 0.0189(2) Uani d . . . 1.0 . .
C C2_3 -0.02167(7) 0.71037(8) 0.60549(7) 0.0224(3) Uani d . . . 1.0 . .
H H2_3 -0.06674 0.70443 0.59486 0.027 Uiso calc U . R 1.0 . .
C C3_3 0.01215(7) 0.69332(8) 0.55568(7) 0.0256(3) Uani d . . . 1.0 . .
H H3_3 -0.009852 0.675821 0.512101 0.031 Uiso calc U . R 1.0 . .
C C4_3 0.07772(7) 0.70197(8) 0.56995(7) 0.0260(3) Uani d . . . 1.0 . .
H H4_3 0.100882 0.689447 0.536414 0.031 Uiso calc U . R 1.0 . .
C C5_3 0.10984(7) 0.72899(8) 0.63336(7) 0.0232(3) Uani d . . . 1.0 . .
H H5_3 0.1548 0.735962 0.642807 0.028 Uiso calc U . R 1.0 . .
C C6_3 0.07592(6) 0.74584(7) 0.68309(6) 0.0187(2) Uani d . . . 1.0 . .
C C7_3 0.10598(6) 0.77305(7) 0.75316(6) 0.0188(2) Uani d . . . 1.0 . .
C C8_3 0.17018(6) 0.79366(8) 0.77468(7) 0.0241(3) Uani d . . . 1.0 . .
H H8_3 0.197376 0.79284 0.74354 0.029 Uiso calc U . R 1.0 . .
C C9_3 0.19426(7) 0.81537(8) 0.84175(7) 0.0276(3) Uani d . . . 1.0 . .
H H9_3 0.238054 0.828904 0.856565 0.033 Uiso calc U . R 1.0 . .
C C10_3 0.15455(7) 0.81732(8) 0.88698(7) 0.0266(3) Uani d . . . 1.0 . .
H H10_3 0.171201 0.83088 0.933086 0.032 Uiso calc U . R 1.0 . .
C C11_3 0.08994(7) 0.79928(7) 0.86458(7) 0.0228(3) Uani d . . . 1.0 . .
H H11_3 0.063012 0.802098 0.895924 0.027 Uiso calc U . R 1.0 . .
C C12_3 0.06345(6) 0.77721(7) 0.79763(6) 0.0187(2) Uani d . . . 1.0 . .
C C1_4 -0.08625(6) 0.75472(7) 0.77305(6) 0.0180(2) Uani d . . . 1.0 . .
N N1_4 -0.12795(5) 0.81380(6) 0.77803(5) 0.0192(2) Uani d . . . 1.0 . .
C C2_4 -0.16686(7) 0.70764(8) 0.81712(7) 0.0266(3) Uani d . . . 1.0 . .
H H2_4 -0.192585 0.671715 0.83573 0.032 Uiso calc U . R 1.0 . .
N N2_4 -0.11092(5) 0.68965(6) 0.79727(5) 0.0203(2) Uani d . . . 1.0 . .
C C3_4 -0.17776(7) 0.78589(8) 0.80497(7) 0.0252(3) Uani d . . . 1.0 . .
H H3_4 -0.212684 0.816048 0.81321 0.03 Uiso calc U . R 1.0 . .
C C4_4 -0.12249(6) 0.89578(7) 0.75756(6) 0.0195(3) Uani d . . . 1.0 . .
C C5_4 -0.09148(6) 0.95024(7) 0.80660(7) 0.0200(3) Uani d . . . 1.0 . .
C C6_4 -0.08965(7) 1.02986(8) 0.78651(7) 0.0236(3) Uani d . . . 1.0 . .
H H6_4 -0.069408 1.068608 0.818368 0.028 Uiso calc U . R 1.0 . .
C C7_4 -0.11693(7) 1.05299(8) 0.72084(7) 0.0256(3) Uani d . . . 1.0 . .
H H7_4 -0.115393 1.1074 0.708134 0.031 Uiso calc U . R 1.0 . .
C C8_4 -0.14650(7) 0.99736(8) 0.67343(7) 0.0251(3) Uani d . . . 1.0 . .
H H8_4 -0.164543 1.01412 0.628421 0.03 Uiso calc U . R 1.0 . .
C C9_4 -0.15019(7) 0.91719(8) 0.69075(7) 0.0229(3) Uani d . . . 1.0 . .
C C10_4 -0.08479(6) 0.60981(7) 0.79718(7) 0.0200(3) Uani d . . . 1.0 . .
C C11_4 -0.10997(6) 0.56091(7) 0.74141(7) 0.0207(3) Uani d . . . 1.0 . .
C C12_4 -0.08670(7) 0.48300(8) 0.74344(7) 0.0231(3) Uani d . . . 1.0 . .
H H12_4 -0.10292 0.447676 0.706981 0.028 Uiso calc U . R 1.0 . .
C C13_4 -0.04031(7) 0.45645(8) 0.79786(7) 0.0240(3) Uani d . . . 1.0 . .
H H13_4 -0.025053 0.40321 0.798339 0.029 Uiso calc U . R 1.0 . .
C C14_4 -0.01604(7) 0.50684(8) 0.85149(7) 0.0236(3) Uani d . . . 1.0 . .
H H14_4 0.016035 0.487777 0.888213 0.028 Uiso calc U . R 1.0 . .
C C15_4 -0.03776(6) 0.58508(7) 0.85265(6) 0.0212(3) Uani d . . . 1.0 . .
C C16_4 -0.10791(7) 0.94449(9) 0.92559(7) 0.0308(3) Uani d . . . 1.0 . .
H H16A_4 -0.113809 1.002391 0.927105 0.046 Uiso calc U . R 1.0 . .
H H16B_4 -0.089746 0.92467 0.971361 0.046 Uiso calc U . R 1.0 . .
H H16C_4 -0.14922 0.918801 0.908015 0.046 Uiso calc U . R 1.0 . .
C C17_4 -0.06248(6) 0.92510(7) 0.87912(7) 0.0215(3) Uani d . . . 1.0 . .
H H17_4 -0.056175 0.865976 0.879541 0.026 Uiso calc U . R 1.0 . .
C C18_4 0.00243(7) 0.96401(8) 0.90645(7) 0.0266(3) Uani d . . . 1.0 . .
H H18A_4 0.030508 0.953423 0.875344 0.04 Uiso calc U . R 1.0 . .
H H18B_4 0.021488 0.941811 0.951151 0.04 Uiso calc U . R 1.0 . .
H H18C_4 -0.003077 1.02173 0.910363 0.04 Uiso calc U . R 1.0 . .
C C19_4 -0.25621(9) 0.87104(15) 0.61951(12) 0.0665(7) Uani d . . . 1.0 . .
H H19A_4 -0.264999 0.925362 0.602017 0.1 Uiso calc U . R 1.0 . .
H H19B_4 -0.273688 0.864078 0.659939 0.1 Uiso calc U . R 1.0 . .
H H19C_4 -0.276144 0.832567 0.584758 0.1 Uiso calc U . R 1.0 . .
C C20_4 -0.18367(7) 0.85707(8) 0.63808(7) 0.0285(3) Uani d . . . 1.0 . .
H H20_4 -0.175731 0.80243 0.65803 0.034 Uiso calc U . R 1.0 . .
C C21_4 -0.15773(9) 0.85997(10) 0.57453(8) 0.0393(4) Uani d . . . 1.0 . .
H H21A_4 -0.176805 0.816947 0.543871 0.059 Uiso calc U . R 1.0 . .
H H21B_4 -0.111291 0.853317 0.586517 0.059 Uiso calc U . R 1.0 . .
H H21C_4 -0.168265 0.911545 0.552003 0.059 Uiso calc U . R 1.0 . .
C C22_4 -0.05294(10) 0.62404(10) 0.96692(8) 0.0436(4) Uani d . . . 1.0 . .
H H22A_4 -0.09745 0.6387 0.947944 0.065 Uiso calc U . R 1.0 . .
H H22B_4 -0.036097 0.656813 1.006998 0.065 Uiso calc U . R 1.0 . .
H H22C_4 -0.050663 0.567575 0.979821 0.065 Uiso calc U . R 1.0 . .
C C23_4 -0.01331(7) 0.63814(8) 0.91384(7) 0.0259(3) Uani d . . . 1.0 . .
H H23_4 -0.019303 0.694946 0.898661 0.031 Uiso calc U . R 1.0 . .
C C24_4 0.05740(8) 0.62536(9) 0.94489(8) 0.0333(3) Uani d . . . 1.0 . .
H H24A_4 0.081803 0.630281 0.909532 0.05 Uiso calc U . R 1.0 . .
H H24B_4 0.063734 0.571998 0.965052 0.05 Uiso calc U . R 1.0 . .
H H24C_4 0.072078 0.665605 0.980014 0.05 Uiso calc U . R 1.0 . .
C C25_4 -0.22773(7) 0.56122(10) 0.69073(8) 0.0364(4) Uani d . . . 1.0 . .
H H25A_4 -0.260676 0.581 0.652776 0.055 Uiso calc U . R 1.0 . .
H H25B_4 -0.235671 0.581976 0.733374 0.055 Uiso calc U . R 1.0 . .
H H25C_4 -0.22883 0.502773 0.69139 0.055 Uiso calc U . R 1.0 . .
C C26_4 -0.16197(7) 0.58926(8) 0.68235(7) 0.0249(3) Uani d . . . 1.0 . .
H H26_4 -0.161815 0.648922 0.682528 0.03 Uiso calc U . R 1.0 . .
C C27_4 -0.15146(7) 0.56132(8) 0.61373(7) 0.0281(3) Uani d . . . 1.0 . .
H H27A_4 -0.183103 0.586447 0.57733 0.042 Uiso calc U . R 1.0 . .
H H27B_4 -0.156055 0.50319 0.610426 0.042 Uiso calc U . R 1.0 . .
H H27C_4 -0.108491 0.576414 0.609439 0.042 Uiso calc U . R 1.0 . .
C C1_5 0.7153(3) 0.2954(4) 1.0116(4) 0.0595(16) Uani d U P . 0.476(6) A 1
H H1A_5 0.733681 0.326061 1.052567 0.089 Uiso calc U P R 0.476(6) A 1
H H1B_5 0.713285 0.238904 1.023331 0.089 Uiso calc U P R 0.476(6) A 1
H H1C_5 0.672229 0.315066 0.992067 0.089 Uiso calc U P R 0.476(6) A 1
O O1_5 0.76194(16) 0.3619(3) 0.9131(4) 0.0739(14) Uani d U P . 0.476(6) A 1
C C2_5 0.7578(5) 0.3054(5) 0.9592(4) 0.0480(16) Uani d U P . 0.476(6) A 1
H H2A_5 0.801838 0.30121 0.986817 0.058 Uiso calc U P R 0.476(6) A 1
H H2B_5 0.750488 0.255616 0.932271 0.058 Uiso calc U P R 0.476(6) A 1
C C3_5 0.8013(4) 0.4036(4) 0.8955(4) 0.0518(16) Uani d U P . 0.476(6) A 1
H H3A_5 0.800684 0.387623 0.848242 0.062 Uiso calc U P R 0.476(6) A 1
H H3B_5 0.84304 0.386069 0.922936 0.062 Uiso calc U P R 0.476(6) A 1
C C4_5 0.8035(3) 0.4941(3) 0.8959(2) 0.0323(10) Uani d U P . 0.476(6) A 1
H H4A_5 0.76018 0.515226 0.880387 0.048 Uiso calc U P R 0.476(6) A 1
H H4B_5 0.83028 0.51254 0.865659 0.048 Uiso calc U P R 0.476(6) A 1
H H4C_5 0.821337 0.512945 0.942083 0.048 Uiso calc U P R 0.476(6) A 1
C C1_15 0.7116(2) 0.2699(3) 0.9723(4) 0.0617(14) Uani d U P . 0.524(6) A 2
H H1A_15 0.673073 0.302314 0.968961 0.093 Uiso calc U P R 0.524(6) A 2
H H1B_15 0.718112 0.236773 1.013193 0.093 Uiso calc U P R 0.524(6) A 2
H H1C_15 0.706643 0.235523 0.93232 0.093 Uiso calc U P R 0.524(6) A 2
O O1_15 0.76588(13) 0.38855(18) 0.95158(17) 0.0375(8) Uani d U P . 0.524(6) A 2
C C2_15 0.7653(5) 0.3209(5) 0.9760(5) 0.063(2) Uani d U P . 0.524(6) A 2
H H2A_15 0.784491 0.326937 1.024897 0.075 Uiso calc U P R 0.524(6) A 2
H H2B_15 0.796196 0.289434 0.956968 0.075 Uiso calc U P R 0.524(6) A 2
C C3_15 0.8092(3) 0.4163(5) 0.9165(4) 0.0524(15) Uani d U P . 0.524(6) A 2
H H3A_15 0.822765 0.368665 0.894437 0.063 Uiso calc U P R 0.524(6) A 2
H H3B_15 0.846772 0.432764 0.951708 0.063 Uiso calc U P R 0.524(6) A 2
C C4_15 0.8013(3) 0.4753(4) 0.8684(4) 0.0656(16) Uani d U P . 0.524(6) A 2
H H4A_15 0.796842 0.451185 0.823471 0.098 Uiso calc U P R 0.524(6) A 2
H H4B_15 0.838481 0.510668 0.87762 0.098 Uiso calc U P R 0.524(6) A 2
H H4C_15 0.762829 0.5061 0.869715 0.098 Uiso calc U P R 0.524(6) A 2

loop_
_atom_site_aniso_label
_atom_site_aniso_U_11
_atom_site_aniso_U_22
_atom_site_aniso_U_33
_atom_site_aniso_U_12
_atom_site_aniso_U_13
_atom_site_aniso_U_23
Be1_1 0.0233(8) 0.0195(8) 0.0284(9) 0.0003(7) 0.0073(7) 0.0042(7)
C1_1 0.0250(7) 0.0202(6) 0.0356(8) -0.0010(5) 0.0088(6) 0.0006(6)
C2_1 0.0373(8) 0.0263(7) 0.0402(9) -0.0068(6) 0.0048(7) 0.0000(6)
C3_1 0.0401(9) 0.0364(9) 0.0440(9) -0.0102(7) 0.0041(7) -0.0076(7)
C4_1 0.0332(8) 0.0257(8) 0.0598(11) -0.0092(6) 0.0134(8) -0.0102(7)
C5_1 0.0287(8) 0.0201(7) 0.0577(10) -0.0020(6) 0.0192(7) 0.0008(6)
C6_1 0.0221(7) 0.0193(6) 0.0439(8) 0.0013(5) 0.0159(6) 0.0011(6)
C7_1 0.0291(7) 0.0191(6) 0.0404(8) 0.0077(5) 0.0206(6) 0.0060(6)
C8_1 0.0504(10) 0.0191(7) 0.0515(10) 0.0049(6) 0.0336(8) 0.0066(6)
C9_1 0.0765(13) 0.0270(8) 0.0447(10) 0.0124(8) 0.0377(9) 0.0141(7)
C10_1 0.0702(13) 0.0346(9) 0.0327(8) 0.0114(8) 0.0221(8) 0.0108(7)
C11_1 0.0472(9) 0.0287(8) 0.0306(8) 0.0038(7) 0.0130(7) 0.0068(6)
C12_1 0.0287(7) 0.0225(7) 0.0323(7) 0.0046(6) 0.0131(6) 0.0059(6)
C1_2 0.0183(6) 0.0197(6) 0.0206(6) 0.0015(5) 0.0055(5) 0.0021(5)
N1_2 0.0193(5) 0.0214(5) 0.0207(5) -0.0008(4) 0.0036(4) 0.0031(4)
C2_2 0.0234(7) 0.0236(7) 0.0259(7) -0.0063(5) 0.0044(5) 0.0028(5)
N2_2 0.0180(5) 0.0185(5) 0.0209(5) -0.0007(4) 0.0048(4) 0.0030(4)
C3_2 0.0252(7) 0.0203(6) 0.0249(7) -0.0046(5) 0.0064(5) 0.0044(5)
C4_2 0.0192(6) 0.0259(7) 0.0211(6) -0.0010(5) 0.0015(5) 0.0042(5)
C5_2 0.0258(7) 0.0296(7) 0.0243(7) 0.0001(6) 0.0046(5) 0.0023(5)
C6_2 0.0379(9) 0.0401(8) 0.0217(7) 0.0017(7) 0.0031(6) 0.0007(6)
C7_2 0.0348(8) 0.0453(9) 0.0261(7) 0.0056(7) -0.0030(6) 0.0068(7)
C8_2 0.0275(7) 0.0352(8) 0.0313(8) 0.0067(6) 0.0008(6) 0.0047(6)
C9_2 0.0215(7) 0.0280(7) 0.0263(7) 0.0003(5) 0.0031(5) 0.0024(5)
C10_2 0.0184(6) 0.0164(6) 0.0223(6) -0.0002(5) 0.0023(5) 0.0033(5)
C11_2 0.0240(7) 0.0200(6) 0.0235(6) 0.0002(5) 0.0060(5) 0.0026(5)
C12_2 0.0279(7) 0.0284(7) 0.0207(6) -0.0002(6) 0.0025(5) 0.0020(5)
C13_2 0.0211(7) 0.0301(7) 0.0275(7) 0.0002(6) -0.0012(5) 0.0026(6)
C14_2 0.0203(7) 0.0279(7) 0.0288(7) 0.0003(5) 0.0053(5) 0.0015(6)
C15_2 0.0213(6) 0.0189(6) 0.0232(6) 0.0008(5) 0.0042(5) 0.0029(5)
C16_2 0.0529(12) 0.0900(16) 0.0402(10) -0.0218(11) 0.0220(9) -0.0194(10)
C17_2 0.0253(7) 0.0352(8) 0.0288(7) 0.0043(6) 0.0018(6) -0.0034(6)
C18_2 0.0730(14) 0.0369(10) 0.0571(12) 0.0136(9) 0.0149(10) -0.0074(9)
C19_2 0.0444(9) 0.0339(8) 0.0338(8) 0.0017(7) 0.0159(7) -0.0006(6)
C20_2 0.0313(8) 0.0338(8) 0.0257(7) 0.0040(6) 0.0079(6) 0.0002(6)
C21_2 0.0382(9) 0.0456(10) 0.0475(10) -0.0006(8) 0.0199(8) -0.0013(8)
C22_2 0.0306(8) 0.0308(7) 0.0320(8) 0.0026(6) 0.0081(6) -0.0036(6)
C23_2 0.0194(6) 0.0314(7) 0.0231(7) 0.0032(5) 0.0052(5) 0.0011(5)
C24_2 0.0351(8) 0.0357(8) 0.0331(8) 0.0078(7) 0.0164(6) 0.0084(6)
C25_2 0.0456(10) 0.0448(9) 0.0321(8) -0.0097(8) 0.0172(7) 0.0030(7)
C26_2 0.0249(7) 0.0360(8) 0.0235(7) -0.0003(6) 0.0076(5) 0.0006(6)
C27_2 0.0389(9) 0.0441(9) 0.0455(10) 0.0009(7) 0.0195(8) -0.0098(8)
Be1_3 0.0233(8) 0.0142(7) 0.0208(8) -0.0001(6) 0.0080(6) 0.0002(6)
C1_3 0.0236(6) 0.0131(5) 0.0210(6) -0.0002(5) 0.0072(5) 0.0012(4)
C2_3 0.0265(7) 0.0183(6) 0.0226(6) -0.0027(5) 0.0056(5) 0.0001(5)
C3_3 0.0379(8) 0.0201(6) 0.0191(6) -0.0021(6) 0.0067(6) -0.0011(5)
C4_3 0.0371(8) 0.0215(6) 0.0235(7) 0.0031(6) 0.0152(6) 0.0018(5)
C5_3 0.0249(7) 0.0205(6) 0.0261(7) 0.0031(5) 0.0101(5) 0.0034(5)
C6_3 0.0229(6) 0.0124(5) 0.0218(6) 0.0018(5) 0.0071(5) 0.0025(5)
C7_3 0.0228(6) 0.0110(5) 0.0227(6) 0.0023(5) 0.0050(5) 0.0018(4)
C8_3 0.0227(7) 0.0197(6) 0.0306(7) 0.0022(5) 0.0073(5) 0.0005(5)
C9_3 0.0232(7) 0.0211(6) 0.0348(8) 0.0006(5) -0.0012(6) 0.0006(6)
C10_3 0.0337(8) 0.0197(6) 0.0226(7) -0.0002(6) -0.0020(6) 0.0003(5)
C11_3 0.0313(7) 0.0155(6) 0.0217(6) 0.0001(5) 0.0065(5) 0.0018(5)
C12_3 0.0237(6) 0.0114(5) 0.0209(6) 0.0003(5) 0.0051(5) 0.0019(4)
C1_4 0.0240(6) 0.0140(5) 0.0170(6) -0.0024(5) 0.0065(5) -0.0027(4)
N1_4 0.0243(6) 0.0133(5) 0.0229(5) -0.0014(4) 0.0115(4) -0.0017(4)
C2_4 0.0308(7) 0.0186(6) 0.0372(8) -0.0029(5) 0.0219(6) -0.0011(5)
N2_4 0.0272(6) 0.0123(5) 0.0248(5) -0.0016(4) 0.0132(5) -0.0019(4)
C3_4 0.0280(7) 0.0183(6) 0.0349(7) -0.0012(5) 0.0193(6) -0.0020(5)
C4_4 0.0243(6) 0.0123(5) 0.0253(6) -0.0006(5) 0.0130(5) -0.0004(5)
C5_4 0.0215(6) 0.0157(6) 0.0252(6) 0.0004(5) 0.0100(5) -0.0014(5)
C6_4 0.0264(7) 0.0156(6) 0.0303(7) -0.0016(5) 0.0093(6) -0.0029(5)
C7_4 0.0327(8) 0.0148(6) 0.0323(7) -0.0004(5) 0.0136(6) 0.0022(5)
C8_4 0.0330(7) 0.0214(6) 0.0233(7) -0.0011(5) 0.0116(6) 0.0024(5)
C9_4 0.0293(7) 0.0194(6) 0.0231(6) -0.0023(5) 0.0124(5) -0.0024(5)
C10_4 0.0263(7) 0.0114(5) 0.0260(7) -0.0013(5) 0.0139(5) -0.0007(5)
C11_4 0.0234(6) 0.0163(6) 0.0247(6) -0.0019(5) 0.0101(5) -0.0013(5)
C12_4 0.0290(7) 0.0156(6) 0.0255(7) -0.0026(5) 0.0078(5) -0.0042(5)
C13_4 0.0303(7) 0.0136(6) 0.0293(7) 0.0003(5) 0.0091(6) -0.0020(5)
C14_4 0.0301(7) 0.0174(6) 0.0237(6) -0.0012(5) 0.0066(5) 0.0008(5)
C15_4 0.0292(7) 0.0158(6) 0.0216(6) -0.0045(5) 0.0119(5) -0.0017(5)
C16_4 0.0298(8) 0.0375(8) 0.0267(7) 0.0061(6) 0.0097(6) 0.0040(6)
C17_4 0.0241(7) 0.0157(6) 0.0252(7) 0.0012(5) 0.0065(5) -0.0007(5)
C18_4 0.0293(7) 0.0215(6) 0.0288(7) -0.0011(5) 0.0061(6) -0.0041(5)
C19_4 0.0412(11) 0.0844(16) 0.0794(15) -0.0260(11) 0.0251(10) -0.0553(13)
C20_4 0.0420(8) 0.0222(7) 0.0231(7) -0.0059(6) 0.0113(6) -0.0046(5)
C21_4 0.0510(10) 0.0428(9) 0.0274(8) -0.0070(8) 0.0159(7) -0.0093(7)
C22_4 0.0685(12) 0.0388(9) 0.0311(8) -0.0176(8) 0.0271(8) -0.0117(7)
C23_4 0.0405(8) 0.0175(6) 0.0217(6) -0.0045(6) 0.0114(6) -0.0029(5)
C24_4 0.0478(9) 0.0219(7) 0.0262(7) -0.0023(6) -0.0003(6) -0.0030(6)
C25_4 0.0272(8) 0.0417(9) 0.0406(9) 0.0004(7) 0.0083(7) -0.0044(7)
C26_4 0.0274(7) 0.0167(6) 0.0303(7) 0.0004(5) 0.0055(6) -0.0022(5)
C27_4 0.0319(8) 0.0246(7) 0.0267(7) -0.0002(6) 0.0044(6) -0.0006(5)
C1_5 0.043(2) 0.056(3) 0.085(4) 0.013(2) 0.025(3) 0.039(3)
O1_5 0.0294(15) 0.047(2) 0.135(3) -0.0044(14) -0.004(2) 0.044(2)
C2_5 0.044(3) 0.037(3) 0.066(3) 0.019(2) 0.018(3) 0.008(2)
C3_5 0.047(3) 0.026(2) 0.073(4) 0.0099(18) -0.007(3) -0.002(2)
C4_5 0.041(2) 0.0272(19) 0.030(2) -0.0078(15) 0.0101(18) -0.0107(15)
C1_15 0.047(2) 0.041(2) 0.092(4) 0.0029(19) 0.004(3) 0.024(2)
O1_15 0.0282(12) 0.0344(14) 0.0515(17) 0.0062(10) 0.0123(12) 0.0185(12)
C2_15 0.045(3) 0.056(4) 0.082(4) 0.003(2) 0.002(3) 0.022(3)
C3_15 0.040(3) 0.051(3) 0.070(3) 0.005(2) 0.022(3) 0.022(3)
C4_15 0.045(2) 0.059(4) 0.090(4) -0.007(2) 0.010(3) 0.028(3)

loop_
_atom_type_symbol
_atom_type_description
_atom_type_scat_dispersion_real
_atom_type_scat_dispersion_imag
_atom_type_scat_source
C C 0.0033 0.0016 'International Tables Vol C Tables 4.2.6.8 and 6.1.1.4'
H H 0.0000 0.0000 'International Tables Vol C Tables 4.2.6.8 and 6.1.1.4'
Be Be 0.0005 0.0002 'International Tables Vol C Tables 4.2.6.8 and 6.1.1.4'
N N 0.0061 0.0033 'International Tables Vol C Tables 4.2.6.8 and 6.1.1.4'
O O 0.0106 0.0060 'International Tables Vol C Tables 4.2.6.8 and 6.1.1.4'

loop_
_geom_angle_atom_site_label_1
_geom_angle_atom_site_label_2
_geom_angle_atom_site_label_3
_geom_angle_site_symmetry_1
_geom_angle_site_symmetry_3
_geom_angle
_geom_angle_publ_flag
C12_1 Be1_1 C1_1 . . 99.65(11) ?
C12_1 Be1_1 C1_2 . . 130.13(13) ?
C1_1 Be1_1 C1_2 . . 130.14(12) ?
C2_1 C1_1 C6_1 . . 116.33(13) ?
C2_1 C1_1 Be1_1 . . 138.35(13) ?
C6_1 C1_1 Be1_1 . . 105.11(12) ?
C1_1 C2_1 C3_1 . . 122.57(15) ?
C1_1 C2_1 H2_1 . . 118.7 ?
C3_1 C2_1 H2_1 . . 118.7 ?
C4_1 C3_1 C2_1 . . 119.67(16) ?
C4_1 C3_1 H3_1 . . 120.2 ?
C2_1 C3_1 H3_1 . . 120.2 ?
C5_1 C4_1 C3_1 . . 119.90(14) ?
C5_1 C4_1 H4_1 . . 120.1 ?
C3_1 C4_1 H4_1 . . 120.1 ?
C4_1 C5_1 C6_1 . . 120.43(14) ?
C4_1 C5_1 H5_1 . . 119.8 ?
C6_1 C5_1 H5_1 . . 119.8 ?
C5_1 C6_1 C1_1 . . 120.97(14) ?
C5_1 C6_1 C7_1 . . 124.39(13) ?
C1_1 C6_1 C7_1 . . 114.60(12) ?
C8_1 C7_1 C12_1 . . 121.42(15) ?
C8_1 C7_1 C6_1 . . 123.86(14) ?
C12_1 C7_1 C6_1 . . 114.72(12) ?
C9_1 C8_1 C7_1 . . 119.89(16) ?
C9_1 C8_1 H8_1 . . 120.1 ?
C7_1 C8_1 H8_1 . . 120.1 ?
C10_1 C9_1 C8_1 . . 120.05(15) ?
C10_1 C9_1 H9_1 . . 120.0 ?
C8_1 C9_1 H9_1 . . 120.0 ?
C9_1 C10_1 C11_1 . . 120.07(17) ?
C9_1 C10_1 H10_1 . . 120.0 ?
C11_1 C10_1 H10_1 . . 120.0 ?
C10_1 C11_1 C12_1 . . 122.12(16) ?
C10_1 C11_1 H11_1 . . 118.9 ?
C12_1 C11_1 H11_1 . . 118.9 ?
C11_1 C12_1 C7_1 . . 116.30(13) ?
C11_1 C12_1 Be1_1 . . 138.28(13) ?
C7_1 C12_1 Be1_1 . . 105.33(12) ?
N1_2 C1_2 N2_2 . . 103.44(11) ?
N1_2 C1_2 Be1_1 . . 128.34(11) ?
N2_2 C1_2 Be1_1 . . 128.16(11) ?
C1_2 N1_2 C2_2 . . 111.78(11) ?
C1_2 N1_2 C4_2 . . 126.94(11) ?
C2_2 N1_2 C4_2 . . 120.82(11) ?
C3_2 C2_2 N1_2 . . 106.70(12) ?
C3_2 C2_2 H2_2 . . 126.6 ?
N1_2 C2_2 H2_2 . . 126.6 ?
C1_2 N2_2 C3_2 . . 111.55(11) ?
C1_2 N2_2 C10_2 . . 124.62(11) ?
C3_2 N2_2 C10_2 . . 122.96(11) ?
C2_2 C3_2 N2_2 . . 106.53(11) ?
C2_2 C3_2 H3_2 . . 126.7 ?
N2_2 C3_2 H3_2 . . 126.7 ?
C9_2 C4_2 C5_2 . . 123.48(12) ?
C9_2 C4_2 N1_2 . . 119.38(12) ?
C5_2 C4_2 N1_2 . . 117.04(12) ?
C6_2 C5_2 C4_2 . . 117.06(13) ?
C6_2 C5_2 C20_2 . . 119.78(13) ?
C4_2 C5_2 C20_2 . . 123.16(12) ?
C7_2 C6_2 C5_2 . . 120.89(14) ?
C7_2 C6_2 H6_2 . . 119.6 ?
C5_2 C6_2 H6_2 . . 119.6 ?
C6_2 C7_2 C8_2 . . 120.48(14) ?
C6_2 C7_2 H7_2 . . 119.8 ?
C8_2 C7_2 H7_2 . . 119.8 ?
C7_2 C8_2 C9_2 . . 121.33(14) ?
C7_2 C8_2 H8_2 . . 119.3 ?
C9_2 C8_2 H8_2 . . 119.3 ?
C8_2 C9_2 C4_2 . . 116.74(13) ?
C8_2 C9_2 C17_2 . . 120.02(13) ?
C4_2 C9_2 C17_2 . . 123.20(12) ?
C11_2 C10_2 C15_2 . . 123.34(12) ?
C11_2 C10_2 N2_2 . . 119.21(11) ?
C15_2 C10_2 N2_2 . . 117.40(11) ?
C12_2 C11_2 C10_2 . . 117.00(12) ?
C12_2 C11_2 C26_2 . . 120.37(12) ?
C10_2 C11_2 C26_2 . . 122.63(12) ?
C13_2 C12_2 C11_2 . . 121.11(13) ?
C13_2 C12_2 H12_2 . . 119.4 ?
C11_2 C12_2 H12_2 . . 119.4 ?
C12_2 C13_2 C14_2 . . 120.41(13) ?
C12_2 C13_2 H13_2 . . 119.8 ?
C14_2 C13_2 H13_2 . . 119.8 ?
C13_2 C14_2 C15_2 . . 121.09(13) ?
C13_2 C14_2 H14_2 . . 119.5 ?
C15_2 C14_2 H14_2 . . 119.5 ?
C14_2 C15_2 C10_2 . . 116.99(12) ?
C14_2 C15_2 C23_2 . . 119.60(12) ?
C10_2 C15_2 C23_2 . . 123.41(12) ?
C17_2 C16_2 H16A_2 . . 109.5 ?
C17_2 C16_2 H16B_2 . . 109.5 ?
H16A_2 C16_2 H16B_2 . . 109.5 ?
C17_2 C16_2 H16C_2 . . 109.5 ?
H16A_2 C16_2 H16C_2 . . 109.5 ?
H16B_2 C16_2 H16C_2 . . 109.5 ?
C9_2 C17_2 C16_2 . . 109.95(13) ?
C9_2 C17_2 C18_2 . . 111.72(14) ?
C16_2 C17_2 C18_2 . . 111.00(16) ?
C9_2 C17_2 H17_2 . . 108.0 ?
C16_2 C17_2 H17_2 . . 108.0 ?
C18_2 C17_2 H17_2 . . 108.0 ?
C17_2 C18_2 H18A_2 . . 109.5 ?
C17_2 C18_2 H18B_2 . . 109.5 ?
H18A_2 C18_2 H18B_2 . . 109.5 ?
C17_2 C18_2 H18C_2 . . 109.5 ?
H18A_2 C18_2 H18C_2 . . 109.5 ?
H18B_2 C18_2 H18C_2 . . 109.5 ?
C20_2 C19_2 H19A_2 . . 109.5 ?
C20_2 C19_2 H19B_2 . . 109.5 ?
H19A_2 C19_2 H19B_2 . . 109.5 ?
C20_2 C19_2 H19C_2 . . 109.5 ?
H19A_2 C19_2 H19C_2 . . 109.5 ?
H19B_2 C19_2 H19C_2 . . 109.5 ?
C5_2 C20_2 C21_2 . . 110.50(13) ?
C5_2 C20_2 C19_2 . . 111.05(13) ?
C21_2 C20_2 C19_2 . . 112.15(13) ?
C5_2 C20_2 H20_2 . . 107.6 ?
C21_2 C20_2 H20_2 . . 107.6 ?
C19_2 C20_2 H20_2 . . 107.6 ?
C20_2 C21_2 H21A_2 . . 109.5 ?
C20_2 C21_2 H21B_2 . . 109.5 ?
H21A_2 C21_2 H21B_2 . . 109.5 ?
C20_2 C21_2 H21C_2 . . 109.5 ?
H21A_2 C21_2 H21C_2 . . 109.5 ?
H21B_2 C21_2 H21C_2 . . 109.5 ?
C23_2 C22_2 H22A_2 . . 109.5 ?
C23_2 C22_2 H22B_2 . . 109.5 ?
H22A_2 C22_2 H22B_2 . . 109.5 ?
C23_2 C22_2 H22C_2 . . 109.5 ?
H22A_2 C22_2 H22C_2 . . 109.5 ?
H22B_2 C22_2 H22C_2 . . 109.5 ?
C15_2 C23_2 C24_2 . . 111.11(12) ?
C15_2 C23_2 C22_2 . . 111.76(11) ?
C24_2 C23_2 C22_2 . . 109.94(12) ?
C15_2 C23_2 H23_2 . . 108.0 ?
C24_2 C23_2 H23_2 . . 108.0 ?
C22_2 C23_2 H23_2 . . 108.0 ?
C23_2 C24_2 H24A_2 . . 109.5 ?
C23_2 C24_2 H24B_2 . . 109.5 ?
H24A_2 C24_2 H24B_2 . . 109.5 ?
C23_2 C24_2 H24C_2 . . 109.5 ?
H24A_2 C24_2 H24C_2 . . 109.5 ?
H24B_2 C24_2 H24C_2 . . 109.5 ?
C26_2 C25_2 H25A_2 . . 109.5 ?
C26_2 C25_2 H25B_2 . . 109.5 ?
H25A_2 C25_2 H25B_2 . . 109.5 ?
C26_2 C25_2 H25C_2 . . 109.5 ?
H25A_2 C25_2 H25C_2 . . 109.5 ?
H25B_2 C25_2 H25C_2 . . 109.5 ?
C11_2 C26_2 C27_2 . . 112.04(12) ?
C11_2 C26_2 C25_2 . . 110.89(12) ?
C27_2 C26_2 C25_2 . . 110.76(13) ?
C11_2 C26_2 H26_2 . . 107.6 ?
C27_2 C26_2 H26_2 . . 107.6 ?
C25_2 C26_2 H26_2 . . 107.6 ?
C26_2 C27_2 H27A_2 . . 109.5 ?
C26_2 C27_2 H27B_2 . . 109.5 ?
H27A_2 C27_2 H27B_2 . . 109.5 ?
C26_2 C27_2 H27C_2 . . 109.5 ?
H27A_2 C27_2 H27C_2 . . 109.5 ?
H27B_2 C27_2 H27C_2 . . 109.5 ?
C1_3 Be1_3 C12_3 . . 99.49(10) ?
C1_3 Be1_3 C1_4 . . 132.74(12) ?
C12_3 Be1_3 C1_4 . . 127.77(11) ?
C2_3 C1_3 C6_3 . . 116.46(11) ?
C2_3 C1_3 Be1_3 . . 137.71(12) ?
C6_3 C1_3 Be1_3 . . 105.71(11) ?
C3_3 C2_3 C1_3 . . 122.22(13) ?
C3_3 C2_3 H2_3 . . 118.9 ?
C1_3 C2_3 H2_3 . . 118.9 ?
C4_3 C3_3 C2_3 . . 119.84(13) ?
C4_3 C3_3 H3_3 . . 120.1 ?
C2_3 C3_3 H3_3 . . 120.1 ?
C3_3 C4_3 C5_3 . . 120.10(12) ?
C3_3 C4_3 H4_3 . . 120.0 ?
C5_3 C4_3 H4_3 . . 120.0 ?
C4_3 C5_3 C6_3 . . 119.93(13) ?
C4_3 C5_3 H5_3 . . 120.0 ?
C6_3 C5_3 H5_3 . . 120.0 ?
C5_3 C6_3 C1_3 . . 121.42(12) ?
C5_3 C6_3 C7_3 . . 124.13(12) ?
C1_3 C6_3 C7_3 . . 114.43(11) ?
C8_3 C7_3 C12_3 . . 121.42(12) ?
C8_3 C7_3 C6_3 . . 124.18(12) ?
C12_3 C7_3 C6_3 . . 114.40(11) ?
C9_3 C8_3 C7_3 . . 119.88(13) ?
C9_3 C8_3 H8_3 . . 120.1 ?
C7_3 C8_3 H8_3 . . 120.1 ?
C10_3 C9_3 C8_3 . . 120.10(13) ?
C10_3 C9_3 H9_3 . . 120.0 ?
C8_3 C9_3 H9_3 . . 120.0 ?
C9_3 C10_3 C11_3 . . 119.73(13) ?
C9_3 C10_3 H10_3 . . 120.1 ?
C11_3 C10_3 H10_3 . . 120.1 ?
C10_3 C11_3 C12_3 . . 122.30(13) ?
C10_3 C11_3 H11_3 . . 118.8 ?
C12_3 C11_3 H11_3 . . 118.8 ?
C11_3 C12_3 C7_3 . . 116.50(12) ?
C11_3 C12_3 Be1_3 . . 137.73(12) ?
C7_3 C12_3 Be1_3 . . 105.70(11) ?
N2_4 C1_4 N1_4 . . 104.08(11) ?
N2_4 C1_4 Be1_3 . . 124.20(11) ?
N1_4 C1_4 Be1_3 . . 131.57(11) ?
C1_4 N1_4 C3_4 . . 111.38(10) ?
C1_4 N1_4 C4_4 . . 125.14(10) ?
C3_4 N1_4 C4_4 . . 123.48(11) ?
C3_4 C2_4 N2_4 . . 106.67(11) ?
C3_4 C2_4 H2_4 . . 126.7 ?
N2_4 C2_4 H2_4 . . 126.7 ?
C1_4 N2_4 C2_4 . . 111.47(11) ?
C1_4 N2_4 C10_4 . . 124.09(11) ?
C2_4 N2_4 C10_4 . . 124.26(10) ?
C2_4 C3_4 N1_4 . . 106.40(12) ?
C2_4 C3_4 H3_4 . . 126.8 ?
N1_4 C3_4 H3_4 . . 126.8 ?
C9_4 C4_4 C5_4 . . 123.42(11) ?
C9_4 C4_4 N1_4 . . 118.45(11) ?
C5_4 C4_4 N1_4 . . 118.10(11) ?
C6_4 C5_4 C4_4 . . 117.05(12) ?
C6_4 C5_4 C17_4 . . 120.86(12) ?
C4_4 C5_4 C17_4 . . 122.07(11) ?
C7_4 C6_4 C5_4 . . 120.90(12) ?
C7_4 C6_4 H6_4 . . 119.6 ?
C5_4 C6_4 H6_4 . . 119.6 ?
C6_4 C7_4 C8_4 . . 120.51(12) ?
C6_4 C7_4 H7_4 . . 119.7 ?
C8_4 C7_4 H7_4 . . 119.7 ?
C7_4 C8_4 C9_4 . . 121.10(13) ?
C7_4 C8_4 H8_4 . . 119.5 ?
C9_4 C8_4 H8_4 . . 119.5 ?
C8_4 C9_4 C4_4 . . 117.02(12) ?
C8_4 C9_4 C20_4 . . 120.31(12) ?
C4_4 C9_4 C20_4 . . 122.66(12) ?
C15_4 C10_4 C11_4 . . 123.70(12) ?
C15_4 C10_4 N2_4 . . 118.94(11) ?
C11_4 C10_4 N2_4 . . 117.34(12) ?
C12_4 C11_4 C10_4 . . 116.81(12) ?
C12_4 C11_4 C26_4 . . 120.78(12) ?
C10_4 C11_4 C26_4 . . 122.37(11) ?
C13_4 C12_4 C11_4 . . 120.95(12) ?
C13_4 C12_4 H12_4 . . 119.5 ?
C11_4 C12_4 H12_4 . . 119.5 ?
C14_4 C13_4 C12_4 . . 120.51(12) ?
C14_4 C13_4 H13_4 . . 119.7 ?
C12_4 C13_4 H13_4 . . 119.7 ?
C13_4 C14_4 C15_4 . . 121.21(13) ?
C13_4 C14_4 H14_4 . . 119.4 ?
C15_4 C14_4 H14_4 . . 119.4 ?
C14_4 C15_4 C10_4 . . 116.81(12) ?
C14_4 C15_4 C23_4 . . 120.49(12) ?
C10_4 C15_4 C23_4 . . 122.61(12) ?
C17_4 C16_4 H16A_4 . . 109.5 ?
C17_4 C16_4 H16B_4 . . 109.5 ?
H16A_4 C16_4 H16B_4 . . 109.5 ?
C17_4 C16_4 H16C_4 . . 109.5 ?
H16A_4 C16_4 H16C_4 . . 109.5 ?
H16B_4 C16_4 H16C_4 . . 109.5 ?
C5_4 C17_4 C18_4 . . 112.14(11) ?
C5_4 C17_4 C16_4 . . 110.65(11) ?
C18_4 C17_4 C16_4 . . 110.02(11) ?
C5_4 C17_4 H17_4 . . 108.0 ?
C18_4 C17_4 H17_4 . . 108.0 ?
C16_4 C17_4 H17_4 . . 108.0 ?
C17_4 C18_4 H18A_4 . . 109.5 ?
C17_4 C18_4 H18B_4 . . 109.5 ?
H18A_4 C18_4 H18B_4 . . 109.5 ?
C17_4 C18_4 H18C_4 . . 109.5 ?
H18A_4 C18_4 H18C_4 . . 109.5 ?
H18B_4 C18_4 H18C_4 . . 109.5 ?
C20_4 C19_4 H19A_4 . . 109.5 ?
C20_4 C19_4 H19B_4 . . 109.5 ?
H19A_4 C19_4 H19B_4 . . 109.5 ?
C20_4 C19_4 H19C_4 . . 109.5 ?
H19A_4 C19_4 H19C_4 . . 109.5 ?
H19B_4 C19_4 H19C_4 . . 109.5 ?
C21_4 C20_4 C9_4 . . 111.53(12) ?
C21_4 C20_4 C19_4 . . 109.41(15) ?
C9_4 C20_4 C19_4 . . 111.44(12) ?
C21_4 C20_4 H20_4 . . 108.1 ?
C9_4 C20_4 H20_4 . . 108.1 ?
C19_4 C20_4 H20_4 . . 108.1 ?
C20_4 C21_4 H21A_4 . . 109.5 ?
C20_4 C21_4 H21B_4 . . 109.5 ?
H21A_4 C21_4 H21B_4 . . 109.5 ?
C20_4 C21_4 H21C_4 . . 109.5 ?
H21A_4 C21_4 H21C_4 . . 109.5 ?
H21B_4 C21_4 H21C_4 . . 109.5 ?
C23_4 C22_4 H22A_4 . . 109.5 ?
C23_4 C22_4 H22B_4 . . 109.5 ?
H22A_4 C22_4 H22B_4 . . 109.5 ?
C23_4 C22_4 H22C_4 . . 109.5 ?
H22A_4 C22_4 H22C_4 . . 109.5 ?
H22B_4 C22_4 H22C_4 . . 109.5 ?
C15_4 C23_4 C24_4 . . 112.72(12) ?
C15_4 C23_4 C22_4 . . 109.62(12) ?
C24_4 C23_4 C22_4 . . 110.38(13) ?
C15_4 C23_4 H23_4 . . 108.0 ?
C24_4 C23_4 H23_4 . . 108.0 ?
C22_4 C23_4 H23_4 . . 108.0 ?
C23_4 C24_4 H24A_4 . . 109.5 ?
C23_4 C24_4 H24B_4 . . 109.5 ?
H24A_4 C24_4 H24B_4 . . 109.5 ?
C23_4 C24_4 H24C_4 . . 109.5 ?
H24A_4 C24_4 H24C_4 . . 109.5 ?
H24B_4 C24_4 H24C_4 . . 109.5 ?
C26_4 C25_4 H25A_4 . . 109.5 ?
C26_4 C25_4 H25B_4 . . 109.5 ?
H25A_4 C25_4 H25B_4 . . 109.5 ?
C26_4 C25_4 H25C_4 . . 109.5 ?
H25A_4 C25_4 H25C_4 . . 109.5 ?
H25B_4 C25_4 H25C_4 . . 109.5 ?
C11_4 C26_4 C27_4 . . 112.79(11) ?
C11_4 C26_4 C25_4 . . 110.63(12) ?
C27_4 C26_4 C25_4 . . 109.38(12) ?
C11_4 C26_4 H26_4 . . 108.0 ?
C27_4 C26_4 H26_4 . . 108.0 ?
C25_4 C26_4 H26_4 . . 108.0 ?
C26_4 C27_4 H27A_4 . . 109.5 ?
C26_4 C27_4 H27B_4 . . 109.5 ?
H27A_4 C27_4 H27B_4 . . 109.5 ?
C26_4 C27_4 H27C_4 . . 109.5 ?
H27A_4 C27_4 H27C_4 . . 109.5 ?
H27B_4 C27_4 H27C_4 . . 109.5 ?
C2_5 C1_5 H1A_5 . . 109.5 ?
C2_5 C1_5 H1B_5 . . 109.5 ?
H1A_5 C1_5 H1B_5 . . 109.5 ?
C2_5 C1_5 H1C_5 . . 109.5 ?
H1A_5 C1_5 H1C_5 . . 109.5 ?
H1B_5 C1_5 H1C_5 . . 109.5 ?
C3_5 O1_5 C2_5 . . 140.3(6) ?
O1_5 C2_5 C1_5 . . 133.5(7) ?
O1_5 C2_5 H2A_5 . . 103.9 ?
C1_5 C2_5 H2A_5 . . 103.9 ?
O1_5 C2_5 H2B_5 . . 103.9 ?
C1_5 C2_5 H2B_5 . . 103.9 ?
H2A_5 C2_5 H2B_5 . . 105.4 ?
O1_5 C3_5 C4_5 . . 126.7(7) ?
O1_5 C3_5 H3A_5 . . 105.6 ?
C4_5 C3_5 H3A_5 . . 105.6 ?
O1_5 C3_5 H3B_5 . . 105.6 ?
C4_5 C3_5 H3B_5 . . 105.6 ?
H3A_5 C3_5 H3B_5 . . 106.1 ?
C3_5 C4_5 H4A_5 . . 109.5 ?
C3_5 C4_5 H4B_5 . . 109.5 ?
H4A_5 C4_5 H4B_5 . . 109.5 ?
C3_5 C4_5 H4C_5 . . 109.5 ?
H4A_5 C4_5 H4C_5 . . 109.5 ?
H4B_5 C4_5 H4C_5 . . 109.5 ?
C2_15 C1_15 H1A_15 . . 109.5 ?
C2_15 C1_15 H1B_15 . . 109.5 ?
H1A_15 C1_15 H1B_15 . . 109.5 ?
C2_15 C1_15 H1C_15 . . 109.5 ?
H1A_15 C1_15 H1C_15 . . 109.5 ?
H1B_15 C1_15 H1C_15 . . 109.5 ?
C2_15 O1_15 C3_15 . . 125.8(6) ?
O1_15 C2_15 C1_15 . . 127.5(8) ?
O1_15 C2_15 H2A_15 . . 105.4 ?
C1_15 C2_15 H2A_15 . . 105.4 ?
O1_15 C2_15 H2B_15 . . 105.4 ?
C1_15 C2_15 H2B_15 . . 105.4 ?
H2A_15 C2_15 H2B_15 . . 106.0 ?
O1_15 C3_15 C4_15 . . 128.3(6) ?
O1_15 C3_15 H3A_15 . . 105.2 ?
C4_15 C3_15 H3A_15 . . 105.2 ?
O1_15 C3_15 H3B_15 . . 105.2 ?
C4_15 C3_15 H3B_15 . . 105.2 ?
H3A_15 C3_15 H3B_15 . . 105.9 ?
C3_15 C4_15 H4A_15 . . 109.5 ?
C3_15 C4_15 H4B_15 . . 109.5 ?
H4A_15 C4_15 H4B_15 . . 109.5 ?
C3_15 C4_15 H4C_15 . . 109.5 ?
H4A_15 C4_15 H4C_15 . . 109.5 ?
H4B_15 C4_15 H4C_15 . . 109.5 ?

loop_
_geom_bond_atom_site_label_1
_geom_bond_atom_site_label_2
_geom_bond_site_symmetry_2
_geom_bond_distance
_geom_bond_publ_flag
Be1_1 C12_1 . 1.754(2) ?
Be1_1 C1_1 . 1.757(2) ?
Be1_1 C1_2 . 1.794(2) ?
C1_1 C2_1 . 1.392(2) ?
C1_1 C6_1 . 1.4256(19) ?
C2_1 C3_1 . 1.398(2) ?
C2_1 H2_1 . 0.95 ?
C3_1 C4_1 . 1.384(2) ?
C3_1 H3_1 . 0.95 ?
C4_1 C5_1 . 1.381(2) ?
C4_1 H4_1 . 0.95 ?
C5_1 C6_1 . 1.399(2) ?
C5_1 H5_1 . 0.95 ?
C6_1 C7_1 . 1.488(2) ?
C7_1 C8_1 . 1.399(2) ?
C7_1 C12_1 . 1.419(2) ?
C8_1 C9_1 . 1.382(3) ?
C8_1 H8_1 . 0.95 ?
C9_1 C10_1 . 1.377(3) ?
C9_1 H9_1 . 0.95 ?
C10_1 C11_1 . 1.396(2) ?
C10_1 H10_1 . 0.95 ?
C11_1 C12_1 . 1.396(2) ?
C11_1 H11_1 . 0.95 ?
C1_2 N1_2 . 1.3567(17) ?
C1_2 N2_2 . 1.3612(16) ?
N1_2 C2_2 . 1.3816(17) ?
N1_2 C4_2 . 1.4494(16) ?
C2_2 C3_2 . 1.3423(19) ?
C2_2 H2_2 . 0.95 ?
N2_2 C3_2 . 1.3852(16) ?
N2_2 C10_2 . 1.4432(16) ?
C3_2 H3_2 . 0.95 ?
C4_2 C9_2 . 1.3966(19) ?
C4_2 C5_2 . 1.4017(19) ?
C5_2 C6_2 . 1.396(2) ?
C5_2 C20_2 . 1.518(2) ?
C6_2 C7_2 . 1.381(2) ?
C6_2 H6_2 . 0.95 ?
C7_2 C8_2 . 1.383(2) ?
C7_2 H7_2 . 0.95 ?
C8_2 C9_2 . 1.395(2) ?
C8_2 H8_2 . 0.95 ?
C9_2 C17_2 . 1.517(2) ?
C10_2 C11_2 . 1.3998(18) ?
C10_2 C15_2 . 1.4003(18) ?
C11_2 C12_2 . 1.3953(19) ?
C11_2 C26_2 . 1.5204(19) ?
C12_2 C13_2 . 1.383(2) ?
C12_2 H12_2 . 0.95 ?
C13_2 C14_2 . 1.384(2) ?
C13_2 H13_2 . 0.95 ?
C14_2 C15_2 . 1.3953(19) ?
C14_2 H14_2 . 0.95 ?
C15_2 C23_2 . 1.5184(19) ?
C16_2 C17_2 . 1.524(2) ?
C16_2 H16A_2 . 0.98 ?
C16_2 H16B_2 . 0.98 ?
C16_2 H16C_2 . 0.98 ?
C17_2 C18_2 . 1.524(2) ?
C17_2 H17_2 . 1.0 ?
C18_2 H18A_2 . 0.98 ?
C18_2 H18B_2 . 0.98 ?
C18_2 H18C_2 . 0.98 ?
C19_2 C20_2 . 1.534(2) ?
C19_2 H19A_2 . 0.98 ?
C19_2 H19B_2 . 0.98 ?
C19_2 H19C_2 . 0.98 ?
C20_2 C21_2 . 1.534(2) ?
C20_2 H20_2 . 1.0 ?
C21_2 H21A_2 . 0.98 ?
C21_2 H21B_2 . 0.98 ?
C21_2 H21C_2 . 0.98 ?
C22_2 C23_2 . 1.527(2) ?
C22_2 H22A_2 . 0.98 ?
C22_2 H22B_2 . 0.98 ?
C22_2 H22C_2 . 0.98 ?
C23_2 C24_2 . 1.527(2) ?
C23_2 H23_2 . 1.0 ?
C24_2 H24A_2 . 0.98 ?
C24_2 H24B_2 . 0.98 ?
C24_2 H24C_2 . 0.98 ?
C25_2 C26_2 . 1.534(2) ?
C25_2 H25A_2 . 0.98 ?
C25_2 H25B_2 . 0.98 ?
C25_2 H25C_2 . 0.98 ?
C26_2 C27_2 . 1.528(2) ?
C26_2 H26_2 . 1.0 ?
C27_2 H27A_2 . 0.98 ?
C27_2 H27B_2 . 0.98 ?
C27_2 H27C_2 . 0.98 ?
Be1_3 C1_3 . 1.749(2) ?
Be1_3 C12_3 . 1.751(2) ?
Be1_3 C1_4 . 1.777(2) ?
C1_3 C2_3 . 1.4012(18) ?
C1_3 C6_3 . 1.4218(18) ?
C2_3 C3_3 . 1.3970(19) ?
C2_3 H2_3 . 0.95 ?
C3_3 C4_3 . 1.382(2) ?
C3_3 H3_3 . 0.95 ?
C4_3 C5_3 . 1.391(2) ?
C4_3 H4_3 . 0.95 ?
C5_3 C6_3 . 1.3965(18) ?
C5_3 H5_3 . 0.95 ?
C6_3 C7_3 . 1.4932(18) ?
C7_3 C8_3 . 1.3955(19) ?
C7_3 C12_3 . 1.4198(18) ?
C8_3 C9_3 . 1.390(2) ?
C8_3 H8_3 . 0.95 ?
C9_3 C10_3 . 1.384(2) ?
C9_3 H9_3 . 0.95 ?
C10_3 C11_3 . 1.395(2) ?
C10_3 H10_3 . 0.95 ?
C11_3 C12_3 . 1.3982(18) ?
C11_3 H11_3 . 0.95 ?
C1_4 N2_4 . 1.3514(16) ?
C1_4 N1_4 . 1.3544(16) ?
N1_4 C3_4 . 1.3861(17) ?
N1_4 C4_4 . 1.4474(15) ?
C2_4 C3_4 . 1.3453(19) ?
C2_4 N2_4 . 1.3831(17) ?
C2_4 H2_4 . 0.95 ?
N2_4 C10_4 . 1.4514(16) ?
C3_4 H3_4 . 0.95 ?
C4_4 C9_4 . 1.3981(19) ?
C4_4 C5_4 . 1.4032(18) ?
C5_4 C6_4 . 1.3982(18) ?
C5_4 C17_4 . 1.5213(18) ?
C6_4 C7_4 . 1.384(2) ?
C6_4 H6_4 . 0.95 ?
C7_4 C8_4 . 1.3869(19) ?
C7_4 H7_4 . 0.95 ?
C8_4 C9_4 . 1.3953(18) ?
C8_4 H8_4 . 0.95 ?
C9_4 C20_4 . 1.5262(19) ?
C10_4 C15_4 . 1.3968(19) ?
C10_4 C11_4 . 1.4028(18) ?
C11_4 C12_4 . 1.3956(18) ?
C11_4 C26_4 . 1.5203(19) ?
C12_4 C13_4 . 1.385(2) ?
C12_4 H12_4 . 0.95 ?
C13_4 C14_4 . 1.3829(19) ?
C13_4 H13_4 . 0.95 ?
C14_4 C15_4 . 1.3940(18) ?
C14_4 H14_4 . 0.95 ?
C15_4 C23_4 . 1.5204(18) ?
C16_4 C17_4 . 1.5334(19) ?
C16_4 H16A_4 . 0.98 ?
C16_4 H16B_4 . 0.98 ?
C16_4 H16C_4 . 0.98 ?
C17_4 C18_4 . 1.5285(19) ?
C17_4 H17_4 . 1.0 ?
C18_4 H18A_4 . 0.98 ?
C18_4 H18B_4 . 0.98 ?
C18_4 H18C_4 . 0.98 ?
C19_4 C20_4 . 1.539(3) ?
C19_4 H19A_4 . 0.98 ?
C19_4 H19B_4 . 0.98 ?
C19_4 H19C_4 . 0.98 ?
C20_4 C21_4 . 1.512(2) ?
C20_4 H20_4 . 1.0 ?
C21_4 H21A_4 . 0.98 ?
C21_4 H21B_4 . 0.98 ?
C21_4 H21C_4 . 0.98 ?
C22_4 C23_4 . 1.530(2) ?
C22_4 H22A_4 . 0.98 ?
C22_4 H22B_4 . 0.98 ?
C22_4 H22C_4 . 0.98 ?
C23_4 C24_4 . 1.526(2) ?
C23_4 H23_4 . 1.0 ?
C24_4 H24A_4 . 0.98 ?
C24_4 H24B_4 . 0.98 ?
C24_4 H24C_4 . 0.98 ?
C25_4 C26_4 . 1.534(2) ?
C25_4 H25A_4 . 0.98 ?
C25_4 H25B_4 . 0.98 ?
C25_4 H25C_4 . 0.98 ?
C26_4 C27_4 . 1.5292(19) ?
C26_4 H26_4 . 1.0 ?
C27_4 H27A_4 . 0.98 ?
C27_4 H27B_4 . 0.98 ?
C27_4 H27C_4 . 0.98 ?
C1_5 C2_5 . 1.555(11) ?
C1_5 H1A_5 . 0.98 ?
C1_5 H1B_5 . 0.98 ?
C1_5 H1C_5 . 0.98 ?
O1_5 C3_5 . 1.210(10) ?
O1_5 C2_5 . 1.345(10) ?
C2_5 H2A_5 . 0.99 ?
C2_5 H2B_5 . 0.99 ?
C3_5 C4_5 . 1.518(9) ?
C3_5 H3A_5 . 0.99 ?
C3_5 H3B_5 . 0.99 ?
C4_5 H4A_5 . 0.98 ?
C4_5 H4B_5 . 0.98 ?
C4_5 H4C_5 . 0.98 ?
C1_15 C2_15 . 1.425(11) ?
C1_15 H1A_15 . 0.98 ?
C1_15 H1B_15 . 0.98 ?
C1_15 H1C_15 . 0.98 ?
O1_15 C2_15 . 1.238(10) ?
O1_15 C3_15 . 1.371(7) ?
C2_15 H2A_15 . 0.99 ?
C2_15 H2B_15 . 0.99 ?
C3_15 C4_15 . 1.372(9) ?
C3_15 H3A_15 . 0.99 ?
C3_15 H3B_15 . 0.99 ?
C4_15 H4A_15 . 0.98 ?
C4_15 H4B_15 . 0.98 ?
C4_15 H4C_15 . 0.98 ?
